data_7116242
loop_
_publ_author_name
'Reyes-Guti\'errez, Paul E'
'Jir\'asek, Michael'
'Severa, Luk\'a\<s'
'Novotn\'a, Pavl\'ina'
'Koval, Du\<san'
'S\'azelov\'a, Petra'
'V\'avra, Jan'
'Meyer, Andreas'
'C\'isa\<rov\'a, Ivana'
'\<Saman, David'
'Pohl, Radek'
'\<St\<ep\'anek, Petr'
'Slav\'i\<cek, Petr'
'Coe, Benjamin J.'
'H\'ajek, Miroslav'
'Ka\<si\<cka, V\'aclav'
'Urbanov\'a, Marie'
'Tepl\'y, Filip'

_publ_section_title
;
 Functional helquats: helical cationic dyes with marked, switchable
 chiroptical properties in the visible region.
;
_journal_issue 9
_journal_name_full 'Chemical communications (Cambridge, England)'
_journal_page_first 1583
_journal_page_last 1586
_journal_paper_doi 10.1039/c4cc08967g
_journal_volume 51
_journal_year 2015
_chemical_compound_source 'synthesized by the authors'
_chemical_formula_moiety 'C24 H26 N2, 2(I)'
_chemical_formula_sum 'C24 H26 I2 N2'
_chemical_formula_weight 596.27
_chemical_name_systematic
; 
 ? 
;
_space_group_IT_number 19
_space_group_name_Hall 'P 2ac 2ab'
_symmetry_cell_setting orthorhombic
_symmetry_space_group_name_Hall 'P 2ac 2ab'
_symmetry_space_group_name_H-M 'P 21 21 21'
_atom_sites_solution_hydrogens geom
_atom_sites_solution_primary direct
_atom_sites_solution_secondary difmap
_audit_creation_method SHELXL-97
_audit_update_record
;
2014-05-20 deposited with the CCDC.
2014-12-15 downloaded from the CCDC.
;
_cell_angle_alpha 90.00
_cell_angle_beta 90.00
_cell_angle_gamma 90.00
_cell_formula_units_Z 4
_cell_length_a 8.7530(2)
_cell_length_b 13.2791(4)
_cell_length_c 19.7500(6)
_cell_measurement_reflns_used 9685
_cell_measurement_temperature 150(2)
_cell_measurement_theta_max 27.4750
_cell_measurement_theta_min 2.9720
_cell_volume 2295.58(11)
_computing_cell_refinement 'SAINT V8.27B (Bruker AXS Inc., 2012)'
_computing_data_collection 'Bruker Instrument Service v2012.12.0.0'
_computing_data_reduction 'SAINT V8.27B (Bruker AXS Inc., 2012)'
_computing_structure_refinement 'SHELXL-97 (Sheldrick, 2008)'
_computing_structure_solution 'SHELXS-97 (Sheldrick, 2008)'
_diffrn_ambient_temperature 150(2)
_diffrn_measured_fraction_theta_full 1.000
_diffrn_measured_fraction_theta_max 1.000
_diffrn_measurement_device_type 'Bruker APEX-II CCD'
_diffrn_measurement_method '\f and \w scans'
_diffrn_radiation_monochromator graphite
_diffrn_radiation_source 'fine-focus sealed tube'
_diffrn_radiation_type MoK\a
_diffrn_radiation_wavelength 0.71073
_diffrn_reflns_av_R_equivalents 0.0215
_diffrn_reflns_av_sigmaI/netI 0.0243
_diffrn_reflns_limit_h_max 11
_diffrn_reflns_limit_h_min -8
_diffrn_reflns_limit_k_max 17
_diffrn_reflns_limit_k_min -17
_diffrn_reflns_limit_l_max 22
_diffrn_reflns_limit_l_min -25
_diffrn_reflns_number 14692
_diffrn_reflns_theta_full 27.48
_diffrn_reflns_theta_max 27.48
_diffrn_reflns_theta_min 1.85
_diffrn_standards_number 0
_exptl_absorpt_coefficient_mu 2.752
_exptl_absorpt_correction_T_max 0.6460
_exptl_absorpt_correction_T_min 0.4126
_exptl_absorpt_correction_type numerical
_exptl_absorpt_process_details 'SADABS V2012/1 (Bruker AXS Inc.)'
_exptl_crystal_colour 'light yellow'
_exptl_crystal_density_diffrn 1.725
_exptl_crystal_density_method 'not measured'
_exptl_crystal_description prism_irregular
_exptl_crystal_F_000 1160
_exptl_crystal_size_max 0.39
_exptl_crystal_size_mid 0.32
_exptl_crystal_size_min 0.17
_refine_diff_density_max 0.891
_refine_diff_density_min -0.435
_refine_diff_density_rms 0.068
_refine_ls_abs_structure_details 'Flack H D (1983), Acta Cryst. A39, 876-881'
_refine_ls_abs_structure_Flack -0.030(15)
_refine_ls_extinction_method none
_refine_ls_goodness_of_fit_ref 1.039
_refine_ls_hydrogen_treatment constr
_refine_ls_matrix_type full
_refine_ls_number_parameters 255
_refine_ls_number_reflns 5263
_refine_ls_number_restraints 0
_refine_ls_restrained_S_all 1.039
_refine_ls_R_factor_all 0.0216
_refine_ls_R_factor_gt 0.0197
_refine_ls_shift/su_max 0.003
_refine_ls_shift/su_mean 0.000
_refine_ls_structure_factor_coef Fsqd
_refine_ls_weighting_details 'calc w=1/[\s^2^(Fo^2^)+(0.0203P)^2^+0.7628P] where P=(Fo^2^+2Fc^2^)/3'
_refine_ls_weighting_scheme calc
_refine_ls_wR_factor_gt 0.0445
_refine_ls_wR_factor_ref 0.0452
_reflns_number_gt 4990
_reflns_number_total 5263
_reflns_threshold_expression I>2\s(I)
_cod_data_source_file c4cc08967g2.cif
_cod_data_source_block ls805_s_uochb
_cod_depositor_comments 'Adding full bibliography for 7116236--7116249.cif.'
_cod_database_code 7116242

loop_
_symmetry_equiv_pos_as_xyz
'x, y, z'
'x+1/2, -y+1/2, -z'
'-x, y+1/2, -z+1/2'
'-x+1/2, -y, z+1/2'

loop_
_atom_site_label
_atom_site_type_symbol
_atom_site_fract_x
_atom_site_fract_y
_atom_site_fract_z
_atom_site_U_iso_or_equiv
_atom_site_adp_type
_atom_site_occupancy
_atom_site_symmetry_multiplicity
_atom_site_calc_flag
_atom_site_refinement_flags
C1 C 0.3842(3) 0.53237(18) 0.93145(11) 0.0179(5) Uani 1 1 d .
H1 H 0.3554 0.5510 0.8868 0.021 Uiso 1 1 calc R
C2 C 0.3185(3) 0.4473(2) 0.96090(13) 0.0205(5) Uani 1 1 d .
C3 C 0.3601(4) 0.4234(2) 1.02699(13) 0.0272(6) Uani 1 1 d .
H3 H 0.3168 0.3664 1.0488 0.033 Uiso 1 1 calc R
C4 C 0.4643(3) 0.4829(2) 1.06056(14) 0.0257(6) Uani 1 1 d .
H4 H 0.4919 0.4664 1.1057 0.031 Uiso 1 1 calc R
N5 N 0.5279(2) 0.56390(18) 1.03086(10) 0.0194(4) Uani 1 1 d .
C6 C 0.6438(3) 0.6236(2) 1.06839(13) 0.0234(6) Uani 1 1 d .
H6A H 0.7318 0.6372 1.0382 0.028 Uiso 1 1 calc R
H6B H 0.6814 0.5836 1.1073 0.028 Uiso 1 1 calc R
C7 C 0.5800(3) 0.7229(2) 1.09406(13) 0.0281(7) Uani 1 1 d .
H7A H 0.6657 0.7671 1.1076 0.034 Uiso 1 1 calc R
H7B H 0.5169 0.7100 1.1348 0.034 Uiso 1 1 calc R
C8 C 0.4823(3) 0.7773(2) 1.04078(13) 0.0224(6) Uani 1 1 d .
H8A H 0.3797 0.7460 1.0394 0.027 Uiso 1 1 calc R
H8B H 0.4694 0.8486 1.0545 0.027 Uiso 1 1 calc R
C9 C 0.5518(3) 0.7737(2) 0.97081(12) 0.0183(5) Uani 1 1 d .
C10 C 0.6058(3) 0.8601(2) 0.93985(13) 0.0205(5) Uani 1 1 d .
H10 H 0.5977 0.9226 0.9629 0.025 Uiso 1 1 calc R
C11 C 0.6716(3) 0.8576(2) 0.87581(14) 0.0207(6) Uani 1 1 d .
H11 H 0.7057 0.9184 0.8554 0.025 Uiso 1 1 calc R
C12 C 0.6879(3) 0.7665(2) 0.84131(13) 0.0187(5) Uani 1 1 d .
C13 C 0.7639(3) 0.7628(2) 0.77293(12) 0.0207(6) Uani 1 1 d .
H13A H 0.8413 0.7084 0.7727 0.025 Uiso 1 1 calc R
H13B H 0.8172 0.8274 0.7645 0.025 Uiso 1 1 calc R
C14 C 0.6482(4) 0.7440(2) 0.71616(12) 0.0254(6) Uani 1 1 d .
H14A H 0.5959 0.8080 0.7051 0.030 Uiso 1 1 calc R
H14B H 0.7032 0.7211 0.6751 0.030 Uiso 1 1 calc R
C15 C 0.5292(3) 0.6653(2) 0.73553(14) 0.0246(6) Uani 1 1 d .
H15A H 0.4545 0.6954 0.7673 0.030 Uiso 1 1 calc R
H15B H 0.4733 0.6434 0.6945 0.030 Uiso 1 1 calc R
N16 N 0.6028(2) 0.57680(16) 0.76788(10) 0.0177(5) Uani 1 1 d .
C17 C 0.6252(4) 0.4934(2) 0.73009(12) 0.0255(6) Uani 1 1 d .
H17 H 0.5921 0.4928 0.6843 0.031 Uiso 1 1 calc R
C18 C 0.6942(3) 0.4103(2) 0.75637(14) 0.0246(6) Uani 1 1 d .
H18 H 0.7093 0.3525 0.7288 0.030 Uiso 1 1 calc R
C19 C 0.7429(3) 0.4097(2) 0.82372(13) 0.0237(6) Uani 1 1 d .
C20 C 0.7200(3) 0.4978(2) 0.86119(13) 0.0193(5) Uani 1 1 d .
H20 H 0.7535 0.4999 0.9069 0.023 Uiso 1 1 calc R
C21 C 0.6510(3) 0.58082(18) 0.83409(11) 0.0165(5) Uani 1 1 d .
C22 C 0.6292(3) 0.67763(17) 0.87100(11) 0.0159(4) Uani 1 1 d .
C23 C 0.5614(3) 0.6813(2) 0.93545(12) 0.0163(5) Uani 1 1 d .
C24 C 0.4905(3) 0.5903(2) 0.96583(12) 0.0172(5) Uani 1 1 d .
C26 C 0.2042(3) 0.3848(2) 0.92284(15) 0.0292(7) Uani 1 1 d .
H26A H 0.2378 0.3144 0.9222 0.044 Uiso 1 1 calc R
H26B H 0.1957 0.4097 0.8763 0.044 Uiso 1 1 calc R
H26C H 0.1044 0.3894 0.9452 0.044 Uiso 1 1 calc R
C27 C 0.8201(5) 0.3192(3) 0.85312(18) 0.0508(11) Uani 1 1 d .
H27A H 0.7748 0.2580 0.8340 0.076 Uiso 1 1 calc R
H27B H 0.8068 0.3191 0.9024 0.076 Uiso 1 1 calc R
H27C H 0.9293 0.3213 0.8423 0.076 Uiso 1 1 calc R
I1 I 0.12286(2) 0.561051(13) 0.756816(8) 0.02683(5) Uani 1 1 d .
I2 I 0.63178(3) 0.602608(14) 0.547024(8) 0.02897(5) Uani 1 1 d .

loop_
_atom_site_aniso_label
_atom_site_aniso_U_11
_atom_site_aniso_U_22
_atom_site_aniso_U_33
_atom_site_aniso_U_23
_atom_site_aniso_U_13
_atom_site_aniso_U_12
C1 0.0223(12) 0.0168(11) 0.0147(10) -0.0014(9) 0.0053(11) 0.0022(11)
C2 0.0201(11) 0.0158(13) 0.0255(13) -0.0042(11) 0.0098(10) 0.0018(10)
C3 0.0301(14) 0.0205(14) 0.0311(13) 0.0081(11) 0.0126(13) 0.0048(13)
C4 0.0315(15) 0.0257(15) 0.0198(14) 0.0057(11) 0.0058(11) 0.0057(12)
N5 0.0227(10) 0.0225(12) 0.0131(10) 0.0004(9) 0.0024(8) 0.0050(10)
C6 0.0260(14) 0.0268(15) 0.0175(11) -0.0005(10) -0.0031(11) 0.0017(13)
C7 0.0294(16) 0.0337(17) 0.0211(13) -0.0063(13) -0.0007(10) -0.0011(12)
C8 0.0246(13) 0.0206(14) 0.0221(13) -0.0056(12) 0.0045(11) 0.0037(11)
C9 0.0173(12) 0.0175(13) 0.0200(12) -0.0033(11) -0.0012(10) 0.0023(10)
C10 0.0190(13) 0.0158(12) 0.0267(13) -0.0045(10) -0.0028(11) 0.0016(11)
C11 0.0198(13) 0.0144(13) 0.0281(14) 0.0026(11) -0.0012(10) -0.0011(10)
C12 0.0190(12) 0.0182(13) 0.0190(12) 0.0023(11) -0.0015(9) -0.0004(10)
C13 0.0247(14) 0.0175(14) 0.0198(13) 0.0043(10) 0.0058(10) -0.0044(11)
C14 0.0355(17) 0.0242(14) 0.0165(11) 0.0051(10) 0.0036(12) 0.0011(13)
C15 0.0271(14) 0.0248(15) 0.0219(14) 0.0046(11) -0.0047(11) 0.0003(11)
N16 0.0207(11) 0.0180(11) 0.0143(9) 0.0024(8) 0.0017(8) -0.0040(9)
C17 0.0342(14) 0.0271(14) 0.0152(11) -0.0006(10) 0.0013(13) -0.0108(15)
C18 0.0352(14) 0.0172(14) 0.0215(13) -0.0089(11) 0.0038(11) -0.0042(11)
C19 0.0288(14) 0.0203(15) 0.0220(13) -0.0042(11) 0.0008(10) 0.0005(12)
C20 0.0248(13) 0.0176(14) 0.0155(12) -0.0026(10) 0.0001(10) -0.0013(11)
C21 0.0173(12) 0.0209(13) 0.0114(10) -0.0003(9) 0.0041(9) -0.0050(10)
C22 0.0173(11) 0.0142(11) 0.0162(10) 0.0023(8) 0.0003(11) -0.0009(12)
C23 0.0180(12) 0.0157(13) 0.0153(12) 0.0004(10) -0.0008(9) 0.0014(10)
C24 0.0189(11) 0.0163(13) 0.0163(12) -0.0009(10) 0.0047(9) 0.0037(10)
C26 0.0360(16) 0.0208(15) 0.0308(15) -0.0072(12) 0.0113(12) -0.0101(13)
C27 0.085(3) 0.0235(17) 0.044(2) -0.0116(15) -0.0245(19) 0.0200(17)
I1 0.03243(9) 0.02230(9) 0.02577(9) -0.00021(7) 0.00273(9) 0.00238(9)
I2 0.03886(10) 0.02755(10) 0.02049(8) 0.00067(7) -0.00613(9) -0.00229(10)

loop_
_atom_type_symbol
_atom_type_description
_atom_type_scat_dispersion_real
_atom_type_scat_dispersion_imag
_atom_type_scat_source
C C 0.0033 0.0016 'International Tables Vol C Tables 4.2.6.8 and 6.1.1.4'
H H 0.0000 0.0000 'International Tables Vol C Tables 4.2.6.8 and 6.1.1.4'
N N 0.0061 0.0033 'International Tables Vol C Tables 4.2.6.8 and 6.1.1.4'
I I -0.4742 1.8119 'International Tables Vol C Tables 4.2.6.8 and 6.1.1.4'

loop_
_geom_angle_atom_site_label_1
_geom_angle_atom_site_label_2
_geom_angle_atom_site_label_3
_geom_angle
C24 C1 C2 121.5(2)
C24 C1 H1 119.2
C2 C1 H1 119.2
C3 C2 C1 117.8(2)
C3 C2 C26 121.2(3)
C1 C2 C26 120.9(2)
C4 C3 C2 119.7(3)
C4 C3 H3 120.2
C2 C3 H3 120.2
N5 C4 C3 121.5(2)
N5 C4 H4 119.2
C3 C4 H4 119.2
C4 N5 C24 120.9(2)
C4 N5 C6 119.5(2)
C24 N5 C6 119.6(2)
N5 C6 C7 112.2(2)
N5 C6 H6A 109.2
C7 C6 H6A 109.2
N5 C6 H6B 109.2
C7 C6 H6B 109.2
H6A C6 H6B 107.9
C6 C7 C8 112.6(2)
C6 C7 H7A 109.1
C8 C7 H7A 109.1
C6 C7 H7B 109.1
C8 C7 H7B 109.1
H7A C7 H7B 107.8
C9 C8 C7 112.8(2)
C9 C8 H8A 109.0
C7 C8 H8A 109.0
C9 C8 H8B 109.0
C7 C8 H8B 109.0
H8A C8 H8B 107.8
C10 C9 C23 118.7(2)
C10 C9 C8 121.0(2)
C23 C9 C8 120.3(2)
C9 C10 C11 121.6(2)
C9 C10 H10 119.2
C11 C10 H10 119.2
C10 C11 C12 120.5(3)
C10 C11 H11 119.8
C12 C11 H11 119.8
C11 C12 C22 118.9(2)
C11 C12 C13 120.7(2)
C22 C12 C13 120.3(2)
C12 C13 C14 111.7(2)
C12 C13 H13A 109.3
C14 C13 H13A 109.3
C12 C13 H13B 109.3
C14 C13 H13B 109.3
H13A C13 H13B 107.9
C15 C14 C13 112.4(2)
C15 C14 H14A 109.1
C13 C14 H14A 109.1
C15 C14 H14B 109.1
C13 C14 H14B 109.1
H14A C14 H14B 107.9
N16 C15 C14 110.7(2)
N16 C15 H15A 109.5
C14 C15 H15A 109.5
N16 C15 H15B 109.5
C14 C15 H15B 109.5
H15A C15 H15B 108.1
C17 N16 C21 120.9(2)
C17 N16 C15 118.3(2)
C21 N16 C15 120.8(2)
N16 C17 C18 121.2(2)
N16 C17 H17 119.4
C18 C17 H17 119.4
C17 C18 C19 120.2(3)
C17 C18 H18 119.9
C19 C18 H18 119.9
C18 C19 C20 117.1(3)
C18 C19 C27 120.8(3)
C20 C19 C27 122.1(3)
C21 C20 C19 122.1(2)
C21 C20 H20 119.0
C19 C20 H20 119.0
C20 C21 N16 118.5(2)
C20 C21 C22 124.1(2)
N16 C21 C22 117.4(2)
C23 C22 C12 120.0(2)
C23 C22 C21 121.8(2)
C12 C22 C21 118.1(2)
C22 C23 C9 120.2(2)
C22 C23 C24 121.0(2)
C9 C23 C24 118.8(2)
N5 C24 C1 118.5(2)
N5 C24 C23 119.1(2)
C1 C24 C23 122.3(2)
C2 C26 H26A 109.5
C2 C26 H26B 109.5
H26A C26 H26B 109.5
C2 C26 H26C 109.5
H26A C26 H26C 109.5
H26B C26 H26C 109.5
C19 C27 H27A 109.5
C19 C27 H27B 109.5
H27A C27 H27B 109.5
C19 C27 H27C 109.5
H27A C27 H27C 109.5
H27B C27 H27C 109.5

loop_
_geom_bond_atom_site_label_1
_geom_bond_atom_site_label_2
_geom_bond_distance
C1 C24 1.385(4)
C1 C2 1.395(4)
C1 H1 0.9500
C2 C3 1.392(4)
C2 C26 1.502(4)
C3 C4 1.376(4)
C3 H3 0.9500
C4 N5 1.346(4)
C4 H4 0.9500
N5 C24 1.371(3)
N5 C6 1.486(4)
C6 C7 1.519(4)
C6 H6A 0.9900
C6 H6B 0.9900
C7 C8 1.537(4)
C7 H7A 0.9900
C7 H7B 0.9900
C8 C9 1.511(3)
C8 H8A 0.9900
C8 H8B 0.9900
C9 C10 1.383(4)
C9 C23 1.414(4)
C10 C11 1.390(4)
C10 H10 0.9500
C11 C12 1.396(4)
C11 H11 0.9500
C12 C22 1.414(3)
C12 C13 1.506(3)
C13 C14 1.531(4)
C13 H13A 0.9900
C13 H13B 0.9900
C14 C15 1.524(4)
C14 H14A 0.9900
C14 H14B 0.9900
C15 N16 1.485(3)
C15 H15A 0.9900
C15 H15B 0.9900
N16 C17 1.349(3)
N16 C21 1.375(3)
C17 C18 1.362(4)
C17 H17 0.9500
C18 C19 1.397(4)
C18 H18 0.9500
C19 C20 1.399(4)
C19 C27 1.496(4)
C20 C21 1.367(4)
C20 H20 0.9500
C21 C22 1.490(3)
C22 C23 1.405(3)
C23 C24 1.485(4)
C26 H26A 0.9800
C26 H26B 0.9800
C26 H26C 0.9800
C27 H27A 0.9800
C27 H27B 0.9800
C27 H27C 0.9800

loop_
_geom_torsion_atom_site_label_1
_geom_torsion_atom_site_label_2
_geom_torsion_atom_site_label_3
_geom_torsion_atom_site_label_4
_geom_torsion
C24 C1 C2 C3 1.6(4)
C24 C1 C2 C26 -179.6(2)
C1 C2 C3 C4 -0.7(4)
C26 C2 C3 C4 -179.4(3)
C2 C3 C4 N5 -0.3(4)
C3 C4 N5 C24 0.3(4)
C3 C4 N5 C6 -177.9(3)
C4 N5 C6 C7 -105.1(3)
C24 N5 C6 C7 76.8(3)
N5 C6 C7 C8 -43.9(3)
C6 C7 C8 C9 -42.2(3)
C7 C8 C9 C10 -112.6(3)
C7 C8 C9 C23 68.0(3)
C23 C9 C10 C11 -1.3(4)
C8 C9 C10 C11 179.3(2)
C9 C10 C11 C12 -1.4(4)
C10 C11 C12 C22 3.3(4)
C10 C11 C12 C13 -177.9(2)
C11 C12 C13 C14 -107.7(3)
C22 C12 C13 C14 71.1(3)
C12 C13 C14 C15 -41.4(3)
C13 C14 C15 N16 -45.4(3)
C14 C15 N16 C17 -101.0(3)
C14 C15 N16 C21 77.2(3)
C21 N16 C17 C18 0.8(4)
C15 N16 C17 C18 178.9(3)
N16 C17 C18 C19 0.3(4)
C17 C18 C19 C20 -1.2(4)
C17 C18 C19 C27 -179.5(3)
C18 C19 C20 C21 1.0(4)
C27 C19 C20 C21 179.3(3)
C19 C20 C21 N16 0.1(4)
C19 C20 C21 C22 -177.6(3)
C17 N16 C21 C20 -1.0(4)
C15 N16 C21 C20 -179.1(2)
C17 N16 C21 C22 176.8(2)
C15 N16 C21 C22 -1.3(3)
C11 C12 C22 C23 -2.6(4)
C13 C12 C22 C23 178.6(3)
C11 C12 C22 C21 -178.6(2)
C13 C12 C22 C21 2.6(4)
C20 C21 C22 C23 -51.7(4)
N16 C21 C22 C23 130.6(3)
C20 C21 C22 C12 124.2(3)
N16 C21 C22 C12 -53.4(3)
C12 C22 C23 C9 -0.1(4)
C21 C22 C23 C9 175.8(2)
C12 C22 C23 C24 176.2(2)
C21 C22 C23 C24 -7.9(4)
C10 C9 C23 C22 2.0(4)
C8 C9 C23 C22 -178.6(2)
C10 C9 C23 C24 -174.3(2)
C8 C9 C23 C24 5.1(4)
C4 N5 C24 C1 0.7(4)
C6 N5 C24 C1 178.8(2)
C4 N5 C24 C23 178.9(2)
C6 N5 C24 C23 -2.9(3)
C2 C1 C24 N5 -1.6(4)
C2 C1 C24 C23 -179.8(2)
C22 C23 C24 N5 130.7(3)
C9 C23 C24 N5 -53.0(3)
C22 C23 C24 C1 -51.1(4)
C9 C23 C24 C1 125.2(3)
